data_7134738
loop_
_publ_author_name
'Paul, Pratap'
'Dash, Jyotirmayee'

_publ_section_title
;
 Palladium-catalysed carbonylation of aryl diazonium salts to access
 bioconjugation-ready esters.
;
_journal_issue 59
_journal_name_full 'Chemical communications (Cambridge, England)'
_journal_page_first 10977
_journal_page_last 10980
_journal_paper_doi 10.1039/d5cc02739j
_journal_volume 61
_journal_year 2025
_chemical_formula_moiety 'C19 H16 N2 O4'
_chemical_formula_sum 'C19 H16 N2 O4'
_chemical_formula_weight 336.34
_space_group_crystal_system orthorhombic
_space_group_IT_number 19
_space_group_name_Hall 'P 2ac 2ab'
_space_group_name_H-M_alt 'P 21 21 21'
_atom_sites_solution_hydrogens geom
_atom_sites_solution_primary dual
_audit_creation_date 2025-03-10
_audit_creation_method
;
Olex2 1.5
(compiled 2022.04.07 svn.rca3783a0 for OlexSys, GUI svn.r6498)
;
_audit_update_record
;
2025-04-23 deposited with the CCDC.	2025-06-13 downloaded from the CCDC.
;
_cell_angle_alpha 90
_cell_angle_beta 90
_cell_angle_gamma 90
_cell_formula_units_Z 4
_cell_length_a 6.0468(5)
_cell_length_b 13.3298(11)
_cell_length_c 19.6186(18)
_cell_measurement_reflns_used 9539
_cell_measurement_temperature 198.00
_cell_measurement_theta_max 29.87
_cell_measurement_theta_min 2.58
_cell_volume 1581.3(2)
_computing_cell_refinement 'SAINT V8.38A (Bruker, 2018)'
_computing_data_reduction 'SAINT V8.38A (Bruker, 2018)'
_computing_molecular_graphics 'Olex2 1.5 (Dolomanov et al., 2009)'
_computing_publication_material 'Olex2 1.5 (Dolomanov et al., 2009)'
_computing_structure_refinement 'XL  (Sheldrick, 2008)'
_computing_structure_solution 'SHELXT 2014/5 (Sheldrick, 2014)'
_diffrn_ambient_temperature 198.00
_diffrn_detector 'CCD area detector'
_diffrn_detector_area_resol_mean 5.6
_diffrn_detector_type 'Bruker SMART CCD 6000 area detector'
_diffrn_measured_fraction_theta_full 0.996
_diffrn_measured_fraction_theta_max 0.995
_diffrn_measurement_device 'three-circle diffractometer'
_diffrn_measurement_device_type 'Bruker SMART CCD 6000 area detector'
_diffrn_measurement_method '\w scans'
_diffrn_radiation_monochromator graphite
_diffrn_radiation_probe x-ray
_diffrn_radiation_type MoK\a
_diffrn_radiation_wavelength 0.71073
_diffrn_reflns_av_R_equivalents 0.1667
_diffrn_reflns_av_unetI/netI 0.0627
_diffrn_reflns_Laue_measured_fraction_full 0.996
_diffrn_reflns_Laue_measured_fraction_max 0.995
_diffrn_reflns_limit_h_max 8
_diffrn_reflns_limit_h_min -8
_diffrn_reflns_limit_k_max 18
_diffrn_reflns_limit_k_min -18
_diffrn_reflns_limit_l_max 27
_diffrn_reflns_limit_l_min -27
_diffrn_reflns_number 52489
_diffrn_reflns_point_group_measured_fraction_full 0.997
_diffrn_reflns_point_group_measured_fraction_max 0.993
_diffrn_reflns_theta_full 25.242
_diffrn_reflns_theta_max 30.055
_diffrn_reflns_theta_min 2.076
_diffrn_source 'sealed X-ray tube'
_diffrn_source_current 1.4
_diffrn_source_power 0.07
_diffrn_source_target Mo
_diffrn_source_voltage 50.0
_diffrn_standards_number 0
_exptl_absorpt_coefficient_mu 0.101
_exptl_absorpt_correction_T_max 0.7460
_exptl_absorpt_correction_T_min 0.6599
_exptl_absorpt_correction_type none
_exptl_absorpt_process_details
;
SADABS-2016/2 (Bruker,2016/2) was used for absorption correction.
wR2(int) was 0.1785 before and 0.0890 after correction.
The Ratio of minimum to maximum transmission is 0.8846.
The \l/2 correction factor is Not present.
;
_exptl_crystal_colour 'clear whiteish white'
_exptl_crystal_colour_lustre clear
_exptl_crystal_colour_modifier whiteish
_exptl_crystal_colour_primary white
_exptl_crystal_density_diffrn 1.413
_exptl_crystal_description needle
_exptl_crystal_F_000 704
_exptl_crystal_preparation 'slow evaporation of chloroform'
_exptl_crystal_recrystallization_method 'slow evaporation'
_exptl_crystal_size_max 0.07
_exptl_crystal_size_mid 0.02
_exptl_crystal_size_min 0.01
_refine_diff_density_max 0.615
_refine_diff_density_min -0.458
_refine_diff_density_rms 0.137
_refine_ls_abs_structure_details
;
 Flack x determined using 1487 quotients [(I+)-(I-)]/[(I+)+(I-)]
 (Parsons, Flack and Wagner, Acta Cryst. B69 (2013) 249-259).
;
_refine_ls_abs_structure_Flack 0.1(3)
_refine_ls_extinction_method none
_refine_ls_goodness_of_fit_ref 1.078
_refine_ls_hydrogen_treatment constr
_refine_ls_matrix_type full
_refine_ls_number_parameters 227
_refine_ls_number_reflns 4622
_refine_ls_number_restraints 0
_refine_ls_restrained_S_all 1.078
_refine_ls_R_factor_all 0.0576
_refine_ls_R_factor_gt 0.0492
_refine_ls_shift/su_max 0.000
_refine_ls_shift/su_mean 0.000
_refine_ls_structure_factor_coef Fsqd
_refine_ls_weighting_details 'w=1/[\s^2^(Fo^2^)+(0.0617P)^2^] where P=(Fo^2^+2Fc^2^)/3'
_refine_ls_weighting_scheme calc
_refine_ls_wR_factor_gt 0.1080
_refine_ls_wR_factor_ref 0.1102
_reflns_Friedel_coverage 0.738
_reflns_Friedel_fraction_full 0.998
_reflns_Friedel_fraction_max 0.990
_reflns_number_gt 3977
_reflns_number_total 4622
_reflns_threshold_expression 'I > 2\s(I)'
_cod_data_source_file d5cc02739j2.cif
_cod_data_source_block ans
_cod_depositor_comments 'Adding full bibliography for 7134738.cif.'
_cod_database_code 7134738
_shelx_shelxl_version_number 2016/6
_shelx_space_group_comment
;
The symmetry employed for this shelxl refinement is uniquely defined
by the following loop, which should always be used as a source of
symmetry information in preference to the above space-group names.
They are only intended as comments.
;
_shelx_estimated_absorpt_t_max 0.999
_shelx_estimated_absorpt_t_min 0.993
_olex2_refinement_description
;
1. Fixed Uiso
 At 1.2 times of:
  All C(H) groups, All C(H,H) groups
 At 1.5 times of:
  All C(H,H,H) groups
2.a Secondary CH2 refined with riding coordinates:
 C00E(H00A,H00B), C00K(H00G,H00H), C00M(H00I,H00K)
2.b Aromatic/amide H refined with riding coordinates:
 C009(H009), C00F(H00F), C00J(H00J), C00L(H00L), C00N(H00N), C00O(H00O),
 C00P(H00P)
2.c Idealised Me refined as rotating group:
 C00I(H00C,H00D,H00E)
;
_olex2_submission_special_instructions 'No special instructions were received'

loop_
_space_group_symop_operation_xyz
'x, y, z'
'-x+1/2, -y, z+1/2'
'-x, y+1/2, -z+1/2'
'x+1/2, -y+1/2, -z'

loop_
_atom_site_label
_atom_site_type_symbol
_atom_site_fract_x
_atom_site_fract_y
_atom_site_fract_z
_atom_site_U_iso_or_equiv
_atom_site_adp_type
_atom_site_occupancy
_atom_site_site_symmetry_order
_atom_site_calc_flag
_atom_site_refinement_flags_posn
_atom_site_refinement_flags_adp
_atom_site_refinement_flags_occupancy
_atom_site_disorder_assembly
_atom_site_disorder_group
O001 O 0.1022(3) 0.32581(10) 0.39637(8) 0.0281(3) Uani 1 1 d . . . . .
O002 O -0.1034(3) 0.35850(12) 0.30253(8) 0.0340(4) Uani 1 1 d . . . . .
N003 N -0.0224(3) 0.23959(12) 0.40179(9) 0.0253(4) Uani 1 1 d . . . . .
O004 O 0.2274(3) 0.13829(14) 0.34744(10) 0.0434(4) Uani 1 1 d . . . . .
N005 N 0.5775(3) 0.72402(11) 0.32715(9) 0.0234(3) Uani 1 1 d . . . . .
O006 O -0.3013(3) 0.30920(11) 0.46485(9) 0.0364(4) Uani 1 1 d . . . . .
C007 C 0.5019(3) 0.56817(13) 0.36829(9) 0.0195(3) Uani 1 1 d . . . . .
C008 C 0.0451(3) 0.38296(13) 0.33882(10) 0.0220(4) Uani 1 1 d . . . . .
C009 C 0.3798(3) 0.48031(13) 0.37352(10) 0.0194(3) Uani 1 1 d . . . . .
H009 H 0.424323 0.428021 0.403420 0.023 Uiso 1 1 calc R U . . .
C00A C 0.4344(3) 0.64412(13) 0.32211(10) 0.0206(3) Uani 1 1 d . . . . .
C00B C 0.1892(3) 0.47085(13) 0.33354(10) 0.0205(3) Uani 1 1 d . . . . .
C00C C 0.7345(3) 0.70264(13) 0.37675(11) 0.0219(4) Uani 1 1 d . . . . .
C00D C 0.6957(3) 0.60564(13) 0.40316(10) 0.0198(3) Uani 1 1 d . . . . .
C00E C -0.1028(4) 0.07066(15) 0.40386(12) 0.0314(5) Uani 1 1 d . . . . .
H00A H -0.031986 0.024489 0.436814 0.038 Uiso 1 1 calc R U . . .
H00B H -0.159659 0.030941 0.364992 0.038 Uiso 1 1 calc R U . . .
C00F C 0.1245(3) 0.54711(14) 0.28811(10) 0.0229(4) Uani 1 1 d . . . . .
H00F H -0.005721 0.538458 0.261654 0.028 Uiso 1 1 calc R U . . .
C00G C -0.2168(4) 0.23703(14) 0.43903(10) 0.0254(4) Uani 1 1 d . . . . .
C00H C 0.0602(4) 0.14830(15) 0.37956(11) 0.0279(4) Uani 1 1 d . . . . .
C00I C 0.4389(4) 0.89912(15) 0.32139(13) 0.0330(5) Uani 1 1 d . . . . .
H00C H 0.446109 0.959855 0.293336 0.049 Uiso 1 1 calc R U . . .
H00D H 0.501805 0.912997 0.366451 0.049 Uiso 1 1 calc R U . . .
H00E H 0.284322 0.878256 0.326406 0.049 Uiso 1 1 calc R U . . .
C00J C 0.2458(3) 0.63416(14) 0.28114(10) 0.0236(4) Uani 1 1 d . . . . .
H00J H 0.203424 0.685125 0.249923 0.028 Uiso 1 1 calc R U . . .
C00K C 0.5694(4) 0.81596(14) 0.28734(11) 0.0266(4) Uani 1 1 d . . . . .
H00G H 0.502167 0.801160 0.242447 0.032 Uiso 1 1 calc R U . . .
H00H H 0.722350 0.839657 0.279240 0.032 Uiso 1 1 calc R U . . .
C00L C 0.9106(3) 0.76132(14) 0.39905(11) 0.0256(4) Uani 1 1 d . . . . .
H00L H 0.934671 0.826691 0.381246 0.031 Uiso 1 1 calc R U . . .
C00M C -0.2908(4) 0.12904(15) 0.43803(12) 0.0317(4) Uani 1 1 d . . . . .
H00I H -0.429623 0.121781 0.411749 0.038 Uiso 1 1 calc R U . . .
H00K H -0.315960 0.104280 0.484963 0.038 Uiso 1 1 calc R U . . .
C00N C 1.0136(3) 0.62452(15) 0.47444(11) 0.0257(4) Uani 1 1 d . . . . .
H00N H 1.112064 0.598487 0.507774 0.031 Uiso 1 1 calc R U . . .
C00O C 0.8369(3) 0.56664(14) 0.45260(10) 0.0224(4) Uani 1 1 d . . . . .
H00O H 0.812485 0.501644 0.470998 0.027 Uiso 1 1 calc R U . . .
C00P C 1.0494(3) 0.72128(15) 0.44796(11) 0.0271(4) Uani 1 1 d . . . . .
H00P H 1.170969 0.759736 0.463989 0.033 Uiso 1 1 calc R U . . .

loop_
_atom_site_aniso_label
_atom_site_aniso_U_11
_atom_site_aniso_U_22
_atom_site_aniso_U_33
_atom_site_aniso_U_23
_atom_site_aniso_U_13
_atom_site_aniso_U_12
O001 0.0320(7) 0.0246(6) 0.0277(7) 0.0039(5) -0.0051(6) -0.0133(6)
O002 0.0343(8) 0.0322(7) 0.0355(9) 0.0033(6) -0.0118(7) -0.0111(7)
N003 0.0269(8) 0.0194(7) 0.0298(9) 0.0008(6) 0.0001(7) -0.0071(6)
O004 0.0335(9) 0.0453(9) 0.0515(11) -0.0074(8) 0.0096(8) 0.0007(8)
N005 0.0261(8) 0.0196(6) 0.0246(8) 0.0029(6) 0.0004(7) -0.0034(6)
O006 0.0442(9) 0.0268(7) 0.0383(9) 0.0024(6) 0.0083(8) 0.0040(7)
C007 0.0196(8) 0.0180(7) 0.0210(8) -0.0012(6) 0.0019(7) 0.0007(6)
C008 0.0231(8) 0.0210(8) 0.0219(9) -0.0020(6) 0.0025(7) -0.0019(7)
C009 0.0221(8) 0.0171(7) 0.0190(8) -0.0005(6) 0.0012(7) 0.0010(6)
C00A 0.0219(8) 0.0197(7) 0.0202(8) -0.0005(6) 0.0014(7) -0.0003(7)
C00B 0.0221(8) 0.0189(7) 0.0206(8) -0.0026(6) 0.0032(7) -0.0014(6)
C00C 0.0218(8) 0.0206(7) 0.0233(9) -0.0015(6) 0.0045(7) -0.0011(7)
C00D 0.0186(8) 0.0190(7) 0.0219(9) -0.0027(6) 0.0035(7) -0.0002(6)
C00E 0.0381(11) 0.0219(8) 0.0341(11) -0.0011(8) -0.0014(9) -0.0056(8)
C00F 0.0228(8) 0.0245(8) 0.0215(9) -0.0008(7) -0.0016(7) -0.0006(7)
C00G 0.0284(9) 0.0235(8) 0.0245(9) 0.0043(7) -0.0004(8) -0.0030(7)
C00H 0.0282(9) 0.0270(9) 0.0285(10) -0.0015(8) -0.0051(8) -0.0021(8)
C00I 0.0390(11) 0.0226(8) 0.0374(11) 0.0026(8) -0.0037(10) 0.0002(8)
C00J 0.0271(9) 0.0217(7) 0.0219(9) 0.0033(6) -0.0009(7) 0.0017(7)
C00K 0.0302(9) 0.0221(8) 0.0276(10) 0.0074(7) 0.0006(8) -0.0040(7)
C00L 0.0238(9) 0.0208(8) 0.0321(10) -0.0019(7) 0.0041(8) -0.0033(7)
C00M 0.0349(10) 0.0246(8) 0.0357(11) 0.0031(8) 0.0041(9) -0.0089(8)
C00N 0.0223(8) 0.0278(9) 0.0270(9) -0.0044(7) -0.0028(8) 0.0024(8)
C00O 0.0236(9) 0.0203(7) 0.0234(9) -0.0021(7) 0.0012(7) 0.0023(7)
C00P 0.0208(9) 0.0291(9) 0.0315(10) -0.0070(8) 0.0009(8) -0.0034(7)

loop_
_atom_type_symbol
_atom_type_description
_atom_type_scat_dispersion_real
_atom_type_scat_dispersion_imag
_atom_type_scat_source
C C 0.0033 0.0016 'International Tables Vol C Tables 4.2.6.8 and 6.1.1.4'
H H 0.0000 0.0000 'International Tables Vol C Tables 4.2.6.8 and 6.1.1.4'
N N 0.0061 0.0033 'International Tables Vol C Tables 4.2.6.8 and 6.1.1.4'
O O 0.0106 0.0060 'International Tables Vol C Tables 4.2.6.8 and 6.1.1.4'

loop_
_geom_angle_atom_site_label_1
_geom_angle_atom_site_label_2
_geom_angle_atom_site_label_3
_geom_angle
_geom_angle_site_symmetry_1
_geom_angle_site_symmetry_3
_geom_angle_publ_flag
N003 O001 C008 112.30(14) . . ?
O001 N003 C00G 121.69(16) . . ?
O001 N003 C00H 120.74(17) . . ?
C00G N003 C00H 116.76(16) . . ?
C00A N005 C00C 108.74(15) . . ?
C00A N005 C00K 126.35(17) . . ?
C00C N005 C00K 124.90(16) . . ?
C009 C007 C00A 119.74(16) . . ?
C009 C007 C00D 133.45(17) . . ?
C00A C007 C00D 106.78(15) . . ?
O001 C008 C00B 110.13(16) . . ?
O002 C008 O001 121.15(17) . . ?
O002 C008 C00B 128.72(19) . . ?
C007 C009 H009 120.9 . . ?
C007 C009 C00B 118.20(17) . . ?
C00B C009 H009 120.9 . . ?
N005 C00A C007 109.01(16) . . ?
N005 C00A C00J 128.78(17) . . ?
C00J C00A C007 122.19(16) . . ?
C009 C00B C008 121.51(17) . . ?
C009 C00B C00F 121.25(16) . . ?
C00F C00B C008 117.21(17) . . ?
N005 C00C C00D 109.34(16) . . ?
N005 C00C C00L 128.89(16) . . ?
C00L C00C C00D 121.75(18) . . ?
C00C C00D C007 106.11(16) . . ?
C00O C00D C007 134.21(17) . . ?
C00O C00D C00C 119.69(17) . . ?
H00A C00E H00B 108.7 . . ?
C00H C00E H00A 110.5 . . ?
C00H C00E H00B 110.5 . . ?
C00H C00E C00M 105.95(16) . . ?
C00M C00E H00A 110.5 . . ?
C00M C00E H00B 110.5 . . ?
C00B C00F H00F 119.3 . . ?
C00J C00F C00B 121.48(17) . . ?
C00J C00F H00F 119.3 . . ?
N003 C00G C00M 105.58(17) . . ?
O006 C00G N003 124.34(18) . . ?
O006 C00G C00M 130.1(2) . . ?
N003 C00H C00E 105.56(18) . . ?
O004 C00H N003 124.5(2) . . ?
O004 C00H C00E 129.9(2) . . ?
H00C C00I H00D 109.5 . . ?
H00C C00I H00E 109.5 . . ?
H00D C00I H00E 109.5 . . ?
C00K C00I H00C 109.5 . . ?
C00K C00I H00D 109.5 . . ?
C00K C00I H00E 109.5 . . ?
C00A C00J H00J 121.4 . . ?
C00F C00J C00A 117.11(17) . . ?
C00F C00J H00J 121.4 . . ?
N005 C00K C00I 113.39(18) . . ?
N005 C00K H00G 108.9 . . ?
N005 C00K H00H 108.9 . . ?
C00I C00K H00G 108.9 . . ?
C00I C00K H00H 108.9 . . ?
H00G C00K H00H 107.7 . . ?
C00C C00L H00L 121.1 . . ?
C00P C00L C00C 117.75(17) . . ?
C00P C00L H00L 121.1 . . ?
C00E C00M H00I 110.6 . . ?
C00E C00M H00K 110.6 . . ?
C00G C00M C00E 105.70(17) . . ?
C00G C00M H00I 110.6 . . ?
C00G C00M H00K 110.6 . . ?
H00I C00M H00K 108.7 . . ?
C00O C00N H00N 119.5 . . ?
C00O C00N C00P 120.97(19) . . ?
C00P C00N H00N 119.5 . . ?
C00D C00O H00O 120.7 . . ?
C00N C00O C00D 118.69(18) . . ?
C00N C00O H00O 120.7 . . ?
C00L C00P C00N 121.15(19) . . ?
C00L C00P H00P 119.4 . . ?
C00N C00P H00P 119.4 . . ?

loop_
_geom_bond_atom_site_label_1
_geom_bond_atom_site_label_2
_geom_bond_distance
_geom_bond_site_symmetry_2
_geom_bond_publ_flag
O001 N003 1.378(2) . ?
O001 C008 1.405(2) . ?
O002 C008 1.191(2) . ?
N003 C00G 1.385(3) . ?
N003 C00H 1.386(3) . ?
O004 C00H 1.199(3) . ?
N005 C00A 1.376(2) . ?
N005 C00C 1.389(3) . ?
N005 C00K 1.454(3) . ?
O006 C00G 1.201(3) . ?
C007 C009 1.388(2) . ?
C007 C00A 1.419(3) . ?
C007 C00D 1.446(3) . ?
C008 C00B 1.464(3) . ?
C009 H009 0.9500 . ?
C009 C00B 1.399(3) . ?
C00A C00J 1.401(3) . ?
C00B C00F 1.407(3) . ?
C00C C00D 1.413(2) . ?
C00C C00L 1.392(3) . ?
C00D C00O 1.393(3) . ?
C00E H00A 0.9900 . ?
C00E H00B 0.9900 . ?
C00E C00H 1.506(3) . ?
C00E C00M 1.532(3) . ?
C00F H00F 0.9500 . ?
C00F C00J 1.380(3) . ?
C00G C00M 1.508(3) . ?
C00I H00C 0.9800 . ?
C00I H00D 0.9800 . ?
C00I H00E 0.9800 . ?
C00I C00K 1.516(3) . ?
C00J H00J 0.9500 . ?
C00K H00G 0.9900 . ?
C00K H00H 0.9900 . ?
C00L H00L 0.9500 . ?
C00L C00P 1.382(3) . ?
C00M H00I 0.9900 . ?
C00M H00K 0.9900 . ?
C00N H00N 0.9500 . ?
C00N C00O 1.386(3) . ?
C00N C00P 1.407(3) . ?
C00O H00O 0.9500 . ?
C00P H00P 0.9500 . ?

loop_
_geom_torsion_atom_site_label_1
_geom_torsion_atom_site_label_2
_geom_torsion_atom_site_label_3
_geom_torsion_atom_site_label_4
_geom_torsion
_geom_torsion_site_symmetry_1
_geom_torsion_site_symmetry_2
_geom_torsion_site_symmetry_3
_geom_torsion_site_symmetry_4
_geom_torsion_publ_flag
O001 N003 C00G O006 5.9(3) . . . . ?
O001 N003 C00G C00M -174.83(17) . . . . ?
O001 N003 C00H O004 -9.4(3) . . . . ?
O001 N003 C00H C00E 170.96(17) . . . . ?
O001 C008 C00B C009 11.7(2) . . . . ?
O001 C008 C00B C00F -166.34(16) . . . . ?
O002 C008 C00B C009 -169.1(2) . . . . ?
O002 C008 C00B C00F 12.9(3) . . . . ?
N003 O001 C008 O002 3.5(3) . . . . ?
N003 O001 C008 C00B -177.17(15) . . . . ?
N003 C00G C00M C00E 6.7(2) . . . . ?
N005 C00A C00J C00F -177.11(19) . . . . ?
N005 C00C C00D C007 -1.2(2) . . . . ?
N005 C00C C00D C00O 178.29(17) . . . . ?
N005 C00C C00L C00P -177.8(2) . . . . ?
O006 C00G C00M C00E -174.1(2) . . . . ?
C007 C009 C00B C008 -176.65(16) . . . . ?
C007 C009 C00B C00F 1.3(3) . . . . ?
C007 C00A C00J C00F 0.9(3) . . . . ?
C007 C00D C00O C00N 179.1(2) . . . . ?
C008 O001 N003 C00G -92.1(2) . . . . ?
C008 O001 N003 C00H 98.5(2) . . . . ?
C008 C00B C00F C00J 178.00(18) . . . . ?
C009 C007 C00A N005 178.70(16) . . . . ?
C009 C007 C00A C00J 0.3(3) . . . . ?
C009 C007 C00D C00C -177.43(19) . . . . ?
C009 C007 C00D C00O 3.1(4) . . . . ?
C009 C00B C00F C00J 0.0(3) . . . . ?
C00A N005 C00C C00D 1.6(2) . . . . ?
C00A N005 C00C C00L -180.0(2) . . . . ?
C00A N005 C00K C00I 92.7(2) . . . . ?
C00A C007 C009 C00B -1.4(3) . . . . ?
C00A C007 C00D C00C 0.5(2) . . . . ?
C00A C007 C00D C00O -178.9(2) . . . . ?
C00B C00F C00J C00A -1.1(3) . . . . ?
C00C N005 C00A C007 -1.2(2) . . . . ?
C00C N005 C00A C00J 176.99(19) . . . . ?
C00C N005 C00K C00I -87.7(2) . . . . ?
C00C C00D C00O C00N -0.3(3) . . . . ?
C00C C00L C00P C00N -0.1(3) . . . . ?
C00D C007 C009 C00B 176.28(19) . . . . ?
C00D C007 C00A N005 0.4(2) . . . . ?
C00D C007 C00A C00J -177.91(17) . . . . ?
C00D C00C C00L C00P 0.5(3) . . . . ?
C00G N003 C00H O004 -179.3(2) . . . . ?
C00G N003 C00H C00E 1.1(2) . . . . ?
C00H N003 C00G O006 175.7(2) . . . . ?
C00H N003 C00G C00M -5.1(2) . . . . ?
C00H C00E C00M C00G -6.1(2) . . . . ?
C00K N005 C00A C007 178.40(18) . . . . ?
C00K N005 C00A C00J -3.4(3) . . . . ?
C00K N005 C00C C00D -178.08(17) . . . . ?
C00K N005 C00C C00L 0.4(3) . . . . ?
C00L C00C C00D C007 -179.86(18) . . . . ?
C00L C00C C00D C00O -0.3(3) . . . . ?
C00M C00E C00H N003 3.3(2) . . . . ?
C00M C00E C00H O004 -176.3(2) . . . . ?
C00O C00N C00P C00L -0.5(3) . . . . ?
C00P C00N C00O C00D 0.7(3) . . . . ?
